data_4316296
loop_
_publ_author_name
'Fergus R. Knight'
'Amy L. Fuller'
'Michael B\"uhl'
'Alexandra M. Z. Slawin'
'J. Derek Woollins'

_publ_section_title
;
 Hypervalent Adducts of Chalcogen-Containing peri-Substituted
 Naphthalenes; Reactions of Sulfur, Selenium, and Tellurium with
 Dihalogens
;
_journal_name_full 'Inorganic Chemistry'
_journal_page_first 7577
_journal_page_last 7596
_journal_paper_doi 10.1021/ic101086h
_journal_volume 49
_journal_year 2010
_chemical_formula_moiety 'C22 H16 Br S Se, Br3 '
_chemical_formula_sum 'C22 H16 Br4 S Se'
_chemical_formula_weight 711.00
_space_group_IT_number 14
_symmetry_cell_setting monoclinic
_symmetry_Int_Tables_number 14
_symmetry_space_group_name_Hall '-P 2ybc'
_symmetry_space_group_name_H-M 'P 1 21/c 1'
_cell_angle_alpha 90.0000
_cell_angle_beta 103.009(3)
_cell_angle_gamma 90.0000
_cell_formula_units_Z 4
_cell_length_a 13.555(2)
_cell_length_b 9.2381(13)
_cell_length_c 18.663(3)
_cell_measurement_reflns_used 6942
_cell_measurement_temperature 125.1
_cell_measurement_theta_max 26.4
_cell_measurement_theta_min 1.5
_cell_volume 2277.0(6)
_computing_cell_refinement CrystalClear
_computing_data_collection CrystalClear
_computing_data_reduction CrystalStructure
_computing_publication_material 'CrystalStructure 3.8'
_computing_structure_refinement SHELXL
_computing_structure_solution SHELXS97
_diffrn_ambient_temperature 125
_diffrn_detector_area_resol_mean 14.63
_diffrn_measured_fraction_theta_full 0.992
_diffrn_measured_fraction_theta_max 0.992
_diffrn_measurement_device_type 'Rigaku Saturn'
_diffrn_measurement_method \w
_diffrn_radiation_type 'Mo K\a'
_diffrn_radiation_wavelength 0.71075
_diffrn_reflns_av_R_equivalents 0.064
_diffrn_reflns_limit_h_max 14
_diffrn_reflns_limit_h_min -16
_diffrn_reflns_limit_k_max 9
_diffrn_reflns_limit_k_min -11
_diffrn_reflns_limit_l_max 23
_diffrn_reflns_limit_l_min -18
_diffrn_reflns_number 12771
_diffrn_reflns_theta_full 25.00
_diffrn_reflns_theta_max 25.00
_exptl_absorpt_coefficient_mu 8.788
_exptl_absorpt_correction_T_max 0.590
_exptl_absorpt_correction_T_min 0.294
_exptl_absorpt_correction_type multi-scan
_exptl_absorpt_process_details 'Jacobson, R. (1998) Private communication'
_exptl_crystal_colour orange
_exptl_crystal_density_diffrn 2.074
_exptl_crystal_density_method 'not measured'
_exptl_crystal_description platelet
_exptl_crystal_F_000 1352.00
_exptl_crystal_size_max 0.18
_exptl_crystal_size_mid 0.12
_exptl_crystal_size_min 0.06
_refine_diff_density_max 2.33
_refine_diff_density_min -1.18
_refine_ls_extinction_method none
_refine_ls_goodness_of_fit_ref 1.150
_refine_ls_hydrogen_treatment refall
_refine_ls_number_parameters 254
_refine_ls_number_reflns 3971
_refine_ls_R_factor_gt 0.0699
_refine_ls_shift/su_max 0.0000
_refine_ls_structure_factor_coef Fsqd
_refine_ls_weighting_details 'w = 1/[\s^2^(Fo^2^)+(0.0852P)^2^+18.6117P] where P=(Fo^2^+2Fc^2^)/3'
_refine_ls_weighting_scheme calc
_refine_ls_wR_factor_ref 0.1938
_reflns_number_gt 3489
_reflns_number_total 3971
_reflns_threshold_expression F^2^>2.0\s(F^2^)
_cod_data_source_file ic101086h_si_003.cif
_cod_data_source_block '__FKDW173-1'
_cod_original_sg_symbol_H-M 'P 21/c'
_cod_original_formula_sum 'C22 H16 Br4 S Se '
_cod_database_code 4316296

loop_
_symmetry_equiv_pos_site_id
_symmetry_equiv_pos_as_xyz
1 +X,+Y,+Z
2 -X,1/2+Y,1/2-Z
3 -X,-Y,-Z
4 +X,1/2-Y,1/2+Z

loop_
_atom_site_label
_atom_site_type_symbol
_atom_site_fract_x
_atom_site_fract_y
_atom_site_fract_z
_atom_site_U_iso_or_equiv
_atom_site_adp_type
_atom_site_occupancy
_atom_site_symmetry_multiplicity
_atom_site_calc_flag
_atom_site_refinement_flags
_atom_site_disorder_assembly
_atom_site_disorder_group
Br(1) Br 0.14982(8) 0.56224(11) 0.56821(5) 0.0370(3) Uani 1.00 1 d . . .
Br(2) Br 0.14156(10) 0.91419(12) 0.44963(6) 0.0462(3) Uani 1.00 1 d . . .
Br(3) Br 0.25087(8) 0.95656(10) 0.35675(5) 0.0346(3) Uani 1.00 1 d . . .
Br(4) Br 0.36265(10) 0.99356(13) 0.26558(6) 0.0491(3) Uani 1.00 1 d . . .
Se(1) Se 0.24250(7) 0.55675(9) 0.47134(5) 0.0248(2) Uani 1.00 1 d . . .
S(1) S 0.34668(18) 0.5694(2) 0.36275(12) 0.0257(5) Uani 1.00 1 d . . .
C(1) C 0.3345(6) 0.3962(9) 0.5069(5) 0.028(2) Uani 1.00 1 d . . .
C(2) C 0.3290(7) 0.3285(11) 0.5716(5) 0.038(2) Uani 1.00 1 d . . .
C(3) C 0.3971(8) 0.2187(12) 0.5993(6) 0.047(2) Uani 1.00 1 d . . .
C(4) C 0.4711(7) 0.1767(10) 0.5667(5) 0.038(2) Uani 1.00 1 d . . .
C(5) C 0.4794(7) 0.2450(10) 0.4999(5) 0.033(2) Uani 1.00 1 d . . .
C(6) C 0.5566(7) 0.1990(12) 0.4646(6) 0.045(2) Uani 1.00 1 d . . .
C(7) C 0.5641(7) 0.2621(13) 0.4000(6) 0.045(2) Uani 1.00 1 d . . .
C(8) C 0.4972(7) 0.3723(12) 0.3680(5) 0.040(2) Uani 1.00 1 d . . .
C(9) C 0.4234(6) 0.4180(10) 0.4016(5) 0.029(2) Uani 1.00 1 d . . .
C(10) C 0.4114(6) 0.3573(9) 0.4676(5) 0.0273(19) Uani 1.00 1 d . . .
C(11) C 0.1351(6) 0.4610(9) 0.4022(4) 0.0213(17) Uani 1.00 1 d . . .
C(12) C 0.0745(7) 0.5489(9) 0.3496(4) 0.0259(19) Uani 1.00 1 d . . .
C(13) C -0.0038(7) 0.4870(10) 0.2981(4) 0.032(2) Uani 1.00 1 d . . .
C(14) C -0.0217(7) 0.3408(10) 0.3015(4) 0.030(2) Uani 1.00 1 d . . .
C(15) C 0.0388(6) 0.2549(9) 0.3557(4) 0.0261(19) Uani 1.00 1 d . . .
C(16) C 0.1190(6) 0.3137(9) 0.4066(4) 0.0242(18) Uani 1.00 1 d . . .
C(17) C 0.2745(6) 0.4977(10) 0.2777(5) 0.0279(19) Uani 1.00 1 d . . .
C(18) C 0.2440(7) 0.5969(10) 0.2211(5) 0.032(2) Uani 1.00 1 d . . .
C(19) C 0.1851(8) 0.5502(11) 0.1545(5) 0.040(2) Uani 1.00 1 d . . .
C(20) C 0.1562(8) 0.4073(12) 0.1436(5) 0.039(2) Uani 1.00 1 d . . .
C(21) C 0.1877(6) 0.3093(10) 0.2011(5) 0.031(2) Uani 1.00 1 d . . .
C(22) C 0.2466(7) 0.3525(9) 0.2673(4) 0.0262(19) Uani 1.00 1 d . . .
H(2) H 0.2790 0.3567 0.5972 0.046 Uiso 1.00 1 c R . .
H(3) H 0.3909 0.1713 0.6432 0.056 Uiso 1.00 1 c R . .
H(4) H 0.5171 0.1026 0.5878 0.046 Uiso 1.00 1 c R . .
H(6) H 0.6026 0.1250 0.4858 0.055 Uiso 1.00 1 c R . .
H(7) H 0.6155 0.2309 0.3762 0.055 Uiso 1.00 1 c R . .
H(8) H 0.5035 0.4150 0.3230 0.048 Uiso 1.00 1 c R . .
H(12) H 0.0867 0.6501 0.3490 0.031 Uiso 1.00 1 c R . .
H(13) H -0.0447 0.5448 0.2608 0.038 Uiso 1.00 1 c R . .
H(14) H -0.0758 0.2979 0.2667 0.036 Uiso 1.00 1 c R . .
H(15) H 0.0246 0.1544 0.3576 0.031 Uiso 1.00 1 c R . .
H(16) H 0.1612 0.2555 0.4430 0.029 Uiso 1.00 1 c R . .
H(18) H 0.2634 0.6956 0.2279 0.038 Uiso 1.00 1 c R . .
H(19) H 0.1641 0.6179 0.1157 0.047 Uiso 1.00 1 c R . .
H(20) H 0.1157 0.3761 0.0978 0.047 Uiso 1.00 1 c R . .
H(21) H 0.1680 0.2107 0.1942 0.037 Uiso 1.00 1 c R . .
H(22) H 0.2681 0.2844 0.3058 0.031 Uiso 1.00 1 c R . .

loop_
_atom_site_aniso_label
_atom_site_aniso_U_11
_atom_site_aniso_U_22
_atom_site_aniso_U_33
_atom_site_aniso_U_12
_atom_site_aniso_U_13
_atom_site_aniso_U_23
Br(1) 0.0419(6) 0.0431(6) 0.0294(5) 0.0016(4) 0.0150(4) -0.0032(4)
Br(2) 0.0615(7) 0.0336(5) 0.0443(6) 0.0093(5) 0.0133(5) 0.0050(4)
Br(3) 0.0419(6) 0.0274(5) 0.0296(5) 0.0094(4) -0.0026(4) -0.0021(3)
Br(4) 0.0595(8) 0.0470(6) 0.0424(6) 0.0160(5) 0.0148(5) 0.0027(5)
Se(1) 0.0266(5) 0.0233(4) 0.0244(4) 0.0001(3) 0.0055(3) -0.0018(3)
S(1) 0.0312(12) 0.0198(10) 0.0252(10) -0.0032(9) 0.0045(9) -0.0012(8)
C(1) 0.025(4) 0.019(4) 0.036(5) -0.003(3) -0.005(3) 0.002(3)
C(2) 0.030(5) 0.039(5) 0.046(5) -0.006(4) 0.008(4) 0.003(4)
C(3) 0.043(6) 0.049(6) 0.045(6) -0.001(5) 0.003(5) 0.019(5)
C(4) 0.027(5) 0.026(5) 0.052(6) 0.002(4) -0.011(4) 0.009(4)
C(5) 0.035(5) 0.029(4) 0.032(4) -0.005(4) -0.002(4) -0.007(4)
C(6) 0.026(5) 0.044(6) 0.061(7) 0.005(4) -0.001(4) -0.011(5)
C(7) 0.024(5) 0.062(7) 0.050(6) 0.006(5) 0.007(4) -0.020(5)
C(8) 0.031(5) 0.059(7) 0.034(5) 0.005(5) 0.015(4) -0.005(4)
C(9) 0.017(4) 0.028(4) 0.041(5) -0.002(3) 0.000(3) -0.001(4)
C(10) 0.026(4) 0.018(4) 0.037(4) -0.003(3) 0.004(3) -0.006(3)
C(11) 0.023(4) 0.029(4) 0.014(3) 0.004(3) 0.008(3) -0.001(3)
C(12) 0.036(5) 0.025(4) 0.020(4) -0.000(3) 0.011(3) 0.004(3)
C(13) 0.033(5) 0.037(5) 0.023(4) 0.002(4) 0.002(4) 0.004(4)
C(14) 0.026(4) 0.038(5) 0.025(4) -0.007(4) 0.004(3) -0.006(4)
C(15) 0.034(5) 0.023(4) 0.021(4) -0.004(3) 0.007(3) -0.005(3)
C(16) 0.021(4) 0.027(4) 0.025(4) -0.004(3) 0.005(3) -0.003(3)
C(17) 0.024(4) 0.029(4) 0.034(4) 0.006(3) 0.013(3) 0.002(3)
C(18) 0.040(5) 0.026(4) 0.034(5) 0.001(4) 0.019(4) 0.003(4)
C(19) 0.044(6) 0.037(5) 0.037(5) 0.007(4) 0.009(4) 0.002(4)
C(20) 0.038(5) 0.053(6) 0.028(4) 0.002(5) 0.010(4) -0.005(4)
C(21) 0.027(5) 0.032(5) 0.040(5) 0.000(4) 0.018(4) -0.009(4)
C(22) 0.032(5) 0.024(4) 0.024(4) -0.002(3) 0.008(3) -0.001(3)

loop_
_atom_type_symbol
_atom_type_description
_atom_type_scat_dispersion_real
_atom_type_scat_dispersion_imag
_atom_type_scat_source
C C 0.003 0.002
;
International Tables for Crystallography
(1992, Vol. C, Tables 4.2.6.8 and 6.1.1.4)
;
H H 0.000 0.000
;
International Tables for Crystallography
(1992, Vol. C, Table 6.1.1.4)
;
Br Br -0.290 2.459
;
International Tables for Crystallography
(1992, Vol. C, Tables 4.2.6.8 and 6.1.1.4)
;
S S 0.125 0.123
;
International Tables for Crystallography
(1992, Vol. C, Tables 4.2.6.8 and 6.1.1.4)
;
Se Se -0.093 2.226
;
International Tables for Crystallography
(1992, Vol. C, Tables 4.2.6.8 and 6.1.1.4)
;

loop_
_geom_angle_atom_site_label_1
_geom_angle_atom_site_label_2
_geom_angle_atom_site_label_3
_geom_angle
_geom_angle_publ_flag
_geom_angle_site_symmetry_1
_geom_angle_site_symmetry_2
_geom_angle_site_symmetry_3
Br(2) Br(3) Br(4) 178.57(5) yes . . .
Br(1) Se(1) C(1) 99.2(3) yes . . .
Br(1) Se(1) C(11) 94.0(2) yes . . .
C(1) Se(1) C(11) 101.9(3) yes . . .
C(9) S(1) C(17) 102.7(4) yes . . .
Se(1) C(1) C(2) 119.2(7) yes . . .
Se(1) C(1) C(10) 119.5(6) yes . . .
C(2) C(1) C(10) 121.2(8) yes . . .
C(1) C(2) C(3) 119.8(10) yes . . .
C(2) C(3) C(4) 122.9(10) yes . . .
C(3) C(4) C(5) 118.9(9) yes . . .
C(4) C(5) C(6) 119.0(8) yes . . .
C(4) C(5) C(10) 121.4(9) yes . . .
C(6) C(5) C(10) 119.5(9) yes . . .
C(5) C(6) C(7) 119.5(9) yes . . .
C(6) C(7) C(8) 121.0(10) yes . . .
C(7) C(8) C(9) 120.1(10) yes . . .
S(1) C(9) C(8) 118.3(7) yes . . .
S(1) C(9) C(10) 119.8(7) yes . . .
C(8) C(9) C(10) 121.7(8) yes . . .
C(1) C(10) C(5) 115.8(8) yes . . .
C(1) C(10) C(9) 126.0(8) yes . . .
C(5) C(10) C(9) 118.2(9) yes . . .
Se(1) C(11) C(12) 116.2(6) yes . . .
Se(1) C(11) C(16) 121.1(5) yes . . .
C(12) C(11) C(16) 122.7(7) yes . . .
C(11) C(12) C(13) 119.2(8) yes . . .
C(12) C(13) C(14) 119.3(7) yes . . .
C(13) C(14) C(15) 120.7(7) yes . . .
C(14) C(15) C(16) 121.1(8) yes . . .
C(11) C(16) C(15) 117.1(7) yes . . .
S(1) C(17) C(18) 116.1(6) yes . . .
S(1) C(17) C(22) 123.7(6) yes . . .
C(18) C(17) C(22) 120.2(7) yes . . .
C(17) C(18) C(19) 119.3(8) yes . . .
C(18) C(19) C(20) 121.1(9) yes . . .
C(19) C(20) C(21) 118.7(8) yes . . .
C(20) C(21) C(22) 121.3(9) yes . . .
C(17) C(22) C(21) 119.3(8) yes . . .
C(1) C(2) H(2) 120.1 no . . .
C(3) C(2) H(2) 120.1 no . . .
C(2) C(3) H(3) 118.6 no . . .
C(4) C(3) H(3) 118.6 no . . .
C(3) C(4) H(4) 120.6 no . . .
C(5) C(4) H(4) 120.6 no . . .
C(5) C(6) H(6) 120.3 no . . .
C(7) C(6) H(6) 120.3 no . . .
C(6) C(7) H(7) 119.5 no . . .
C(8) C(7) H(7) 119.5 no . . .
C(7) C(8) H(8) 120.0 no . . .
C(9) C(8) H(8) 120.0 no . . .
C(11) C(12) H(12) 120.4 no . . .
C(13) C(12) H(12) 120.4 no . . .
C(12) C(13) H(13) 120.4 no . . .
C(14) C(13) H(13) 120.4 no . . .
C(13) C(14) H(14) 119.7 no . . .
C(15) C(14) H(14) 119.7 no . . .
C(14) C(15) H(15) 119.5 no . . .
C(16) C(15) H(15) 119.5 no . . .
C(11) C(16) H(16) 121.4 no . . .
C(15) C(16) H(16) 121.4 no . . .
C(17) C(18) H(18) 120.3 no . . .
C(19) C(18) H(18) 120.3 no . . .
C(18) C(19) H(19) 119.4 no . . .
C(20) C(19) H(19) 119.4 no . . .
C(19) C(20) H(20) 120.7 no . . .
C(21) C(20) H(20) 120.7 no . . .
C(20) C(21) H(21) 119.3 no . . .
C(22) C(21) H(21) 119.3 no . . .
C(17) C(22) H(22) 120.3 no . . .
C(21) C(22) H(22) 120.3 no . . .

loop_
_geom_bond_atom_site_label_1
_geom_bond_atom_site_label_2
_geom_bond_distance
_geom_bond_publ_flag
_geom_bond_site_symmetry_1
_geom_bond_site_symmetry_2
Br(1) Se(1) 2.4232(15) yes . .
Br(2) Br(3) 2.5514(17) yes . .
Br(3) Br(4) 2.5433(17) yes . .
Se(1) C(1) 1.955(8) yes . .
Se(1) C(11) 1.929(7) yes . .
S(1) C(9) 1.796(9) yes . .
S(1) C(17) 1.793(8) yes . .
C(1) C(2) 1.375(14) yes . .
C(1) C(10) 1.450(14) yes . .
C(2) C(3) 1.390(15) yes . .
C(3) C(4) 1.342(17) yes . .
C(4) C(5) 1.424(14) yes . .
C(5) C(6) 1.422(16) yes . .
C(5) C(10) 1.429(12) yes . .
C(6) C(7) 1.363(16) yes . .
C(7) C(8) 1.404(15) yes . .
C(8) C(9) 1.362(15) yes . .
C(9) C(10) 1.395(13) yes . .
C(11) C(12) 1.391(11) yes . .
C(11) C(16) 1.383(12) yes . .
C(12) C(13) 1.385(11) yes . .
C(13) C(14) 1.376(13) yes . .
C(14) C(15) 1.397(11) yes . .
C(15) C(16) 1.385(11) yes . .
C(17) C(18) 1.389(12) yes . .
C(17) C(22) 1.395(12) yes . .
C(18) C(19) 1.386(13) yes . .
C(19) C(20) 1.379(15) yes . .
C(20) C(21) 1.396(13) yes . .
C(21) C(22) 1.371(11) yes . .
C(2) H(2) 0.950 no . .
C(3) H(3) 0.950 no . .
C(4) H(4) 0.950 no . .
C(6) H(6) 0.950 no . .
C(7) H(7) 0.950 no . .
C(8) H(8) 0.950 no . .
C(12) H(12) 0.950 no . .
C(13) H(13) 0.950 no . .
C(14) H(14) 0.950 no . .
C(15) H(15) 0.950 no . .
C(16) H(16) 0.950 no . .
C(18) H(18) 0.950 no . .
C(19) H(19) 0.950 no . .
C(20) H(20) 0.950 no . .
C(21) H(21) 0.950 no . .
C(22) H(22) 0.950 no . .

loop_
_geom_contact_atom_site_label_1
_geom_contact_atom_site_label_2
_geom_contact_distance
_geom_contact_publ_flag
_geom_contact_site_symmetry_1
_geom_contact_site_symmetry_2
Br(1) C(13) 3.546(10) ? . 3_566
Br(1) C(14) 3.410(10) ? . 3_566
Br(2) Se(1) 3.5623(14) ? . .
Se(1) Br(2) 3.5623(14) ? . .
Se(1) C(6) 3.531(10) ? . 3_666
Se(1) C(7) 3.550(10) ? . 3_666
S(1) C(4) 3.446(9) ? . 3_666
S(1) C(5) 3.513(9) ? . 3_666
C(1) C(8) 3.582(13) ? . 3_666
C(4) S(1) 3.446(9) ? . 3_666
C(4) C(6) 3.526(15) ? . 3_656
C(5) S(1) 3.513(9) ? . 3_666
C(6) Se(1) 3.531(10) ? . 3_666
C(6) C(4) 3.526(15) ? . 3_656
C(7) Se(1) 3.550(10) ? . 3_666
C(8) C(1) 3.582(13) ? . 3_666
C(9) C(10) 3.581(12) ? . 3_666
C(10) C(9) 3.581(12) ? . 3_666
C(10) C(10) 3.588(12) ? . 3_666
C(13) Br(1) 3.546(10) ? . 3_566
C(14) Br(1) 3.410(10) ? . 3_566
C(15) C(19) 3.543(14) ? . 2_545
C(19) C(15) 3.543(14) ? . 2_555
Br(1) H(19) 3.079 ? . 4_565
Br(1) H(21) 3.419 ? . 4_555
Br(2) H(6) 3.424 ? . 3_666
Br(2) H(12) 3.066 ? . .
Br(2) H(15) 3.026 ? . 1_565
Br(2) H(16) 3.169 ? . 1_565
Br(2) H(19) 3.060 ? . 4_565
Br(2) H(20) 3.418 ? . 2_555
Br(2) H(20) 3.458 ? . 4_565
Br(3) H(4) 3.130 ? . 3_666
Br(3) H(6) 3.243 ? . 3_666
Br(3) H(12) 3.584 ? . .
Br(3) H(13) 3.245 ? . 2_555
Br(3) H(14) 3.259 ? . 2_555
Br(3) H(15) 3.573 ? . 1_565
Br(3) H(16) 3.547 ? . 1_565
Br(3) H(18) 3.437 ? . .
Br(3) H(22) 3.198 ? . 1_565
Br(4) H(2) 3.387 ? . 4_564
Br(4) H(4) 2.987 ? . 3_666
Br(4) H(8) 2.811 ? . 2_655
Br(4) H(18) 3.075 ? . .
Br(4) H(21) 3.343 ? . 1_565
Br(4) H(22) 3.139 ? . 1_565
Se(1) H(6) 3.597 ? . 3_666
S(1) H(4) 3.560 ? . 3_666
C(2) H(8) 3.554 ? . 3_666
C(2) H(20) 3.580 ? . 4_555
C(2) H(21) 3.520 ? . 4_555
C(3) H(6) 3.550 ? . 3_656
C(4) H(6) 3.047 ? . 3_656
C(6) H(4) 3.047 ? . 3_656
C(7) H(4) 3.568 ? . 3_656
C(12) H(14) 3.165 ? . 2_555
C(12) H(21) 3.536 ? . 2_555
C(13) H(14) 3.386 ? . 2_555
C(13) H(15) 3.248 ? . 2_555
C(13) H(21) 3.064 ? . 2_555
C(14) H(12) 3.265 ? . 2_545
C(14) H(13) 3.180 ? . 2_545
C(14) H(18) 3.468 ? . 2_545
C(14) H(19) 3.419 ? . 2_545
C(15) H(13) 2.929 ? . 2_545
C(15) H(19) 3.179 ? . 2_545
C(18) H(7) 3.164 ? . 2_655
C(18) H(14) 2.989 ? . 2_555
C(19) H(3) 3.504 ? . 4_554
C(19) H(7) 3.335 ? . 2_655
C(19) H(14) 3.251 ? . 2_555
C(19) H(15) 2.960 ? . 2_555
C(20) H(2) 3.180 ? . 4_554
C(20) H(3) 3.264 ? . 4_554
C(20) H(15) 3.346 ? . 2_555
C(21) H(2) 2.954 ? . 4_554
C(21) H(3) 3.181 ? . 4_554
C(21) H(13) 3.295 ? . 2_545
C(22) H(3) 3.358 ? . 4_554
H(2) Br(4) 3.387 ? . 4_565
H(2) C(20) 3.180 ? . 4_555
H(2) C(21) 2.954 ? . 4_555
H(2) H(20) 3.088 ? . 4_555
H(2) H(21) 2.676 ? . 4_555
H(3) C(19) 3.504 ? . 4_555
H(3) C(20) 3.264 ? . 4_555
H(3) C(21) 3.181 ? . 4_555
H(3) C(22) 3.358 ? . 4_555
H(3) H(8) 3.451 ? . 4_555
H(3) H(21) 3.538 ? . 4_555
H(4) Br(3) 3.130 ? . 3_666
H(4) Br(4) 2.987 ? . 3_666
H(4) S(1) 3.560 ? . 3_666
H(4) C(6) 3.047 ? . 3_656
H(4) C(7) 3.568 ? . 3_656
H(4) H(6) 2.818 ? . 3_656
H(6) Br(2) 3.424 ? . 3_666
H(6) Br(3) 3.243 ? . 3_666
H(6) Se(1) 3.597 ? . 3_666
H(6) C(3) 3.550 ? . 3_656
H(6) C(4) 3.047 ? . 3_656
H(6) H(4) 2.818 ? . 3_656
H(7) C(18) 3.164 ? . 2_645
H(7) C(19) 3.335 ? . 2_645
H(7) H(18) 2.830 ? . 2_645
H(7) H(19) 3.137 ? . 2_645
H(8) Br(4) 2.811 ? . 2_645
H(8) C(2) 3.554 ? . 3_666
H(8) H(3) 3.451 ? . 4_554
H(12) Br(2) 3.066 ? . .
H(12) Br(3) 3.584 ? . .
H(12) C(14) 3.265 ? . 2_555
H(12) H(14) 2.531 ? . 2_555
H(12) H(21) 3.410 ? . 2_555
H(13) Br(3) 3.245 ? . 2_545
H(13) C(14) 3.180 ? . 2_555
H(13) C(15) 2.929 ? . 2_555
H(13) C(21) 3.295 ? . 2_555
H(13) H(14) 2.963 ? . 2_555
H(13) H(15) 2.501 ? . 2_555
H(13) H(21) 2.546 ? . 2_555
H(14) Br(3) 3.259 ? . 2_545
H(14) C(12) 3.165 ? . 2_545
H(14) C(13) 3.386 ? . 2_545
H(14) C(18) 2.989 ? . 2_545
H(14) C(19) 3.251 ? . 2_545
H(14) H(12) 2.531 ? . 2_545
H(14) H(13) 2.963 ? . 2_545
H(14) H(18) 2.736 ? . 2_545
H(14) H(19) 3.193 ? . 2_545
H(15) Br(2) 3.026 ? . 1_545
H(15) Br(3) 3.573 ? . 1_545
H(15) C(13) 3.248 ? . 2_545
H(15) C(19) 2.960 ? . 2_545
H(15) C(20) 3.346 ? . 2_545
H(15) H(13) 2.501 ? . 2_545
H(15) H(19) 2.734 ? . 2_545
H(15) H(20) 3.410 ? . 2_545
H(16) Br(2) 3.169 ? . 1_545
H(16) Br(3) 3.547 ? . 1_545
H(16) H(20) 3.318 ? . 4_555
H(18) Br(3) 3.437 ? . .
H(18) Br(4) 3.075 ? . .
H(18) C(14) 3.468 ? . 2_555
H(18) H(7) 2.830 ? . 2_655
H(18) H(14) 2.736 ? . 2_555
H(19) Br(1) 3.079 ? . 4_564
H(19) Br(2) 3.060 ? . 4_564
H(19) C(14) 3.419 ? . 2_555
H(19) C(15) 3.179 ? . 2_555
H(19) H(7) 3.137 ? . 2_655
H(19) H(14) 3.193 ? . 2_555
H(19) H(15) 2.734 ? . 2_555
H(20) Br(2) 3.418 ? . 2_545
H(20) Br(2) 3.458 ? . 4_564
H(20) C(2) 3.580 ? . 4_554
H(20) H(2) 3.088 ? . 4_554
H(20) H(15) 3.410 ? . 2_555
H(20) H(16) 3.318 ? . 4_554
H(21) Br(1) 3.419 ? . 4_554
H(21) Br(4) 3.343 ? . 1_545
H(21) C(2) 3.520 ? . 4_554
H(21) C(12) 3.536 ? . 2_545
H(21) C(13) 3.064 ? . 2_545
H(21) H(2) 2.676 ? . 4_554
H(21) H(3) 3.538 ? . 4_554
H(21) H(12) 3.410 ? . 2_545
H(21) H(13) 2.546 ? . 2_545
H(22) Br(3) 3.198 ? . 1_545
H(22) Br(4) 3.139 ? . 1_545
Se(1) S(1) 2.721(2) ? . .

loop_
_geom_torsion_atom_site_label_1
_geom_torsion_atom_site_label_2
_geom_torsion_atom_site_label_3
_geom_torsion_atom_site_label_4
_geom_torsion
_geom_torsion_publ_flag
_geom_torsion_site_symmetry_1
_geom_torsion_site_symmetry_2
_geom_torsion_site_symmetry_3
_geom_torsion_site_symmetry_4
Br(1) Se(1) C(1) C(2) -0.4(7) ? . . . .
Br(1) Se(1) C(1) C(10) -176.2(6) ? . . . .
Br(1) Se(1) C(11) C(12) 100.3(7) ? . . . .
Br(1) Se(1) C(11) C(16) -78.2(7) ? . . . .
C(1) Se(1) C(11) C(12) -159.4(7) ? . . . .
C(1) Se(1) C(11) C(16) 22.1(8) ? . . . .
C(11) Se(1) C(1) C(2) -96.5(7) ? . . . .
C(11) Se(1) C(1) C(10) 87.7(7) ? . . . .
C(9) S(1) C(17) C(18) -151.5(8) ? . . . .
C(9) S(1) C(17) C(22) 30.3(9) ? . . . .
C(17) S(1) C(9) C(8) 68.4(8) ? . . . .
C(17) S(1) C(9) C(10) -116.3(7) ? . . . .
Se(1) C(1) C(2) C(3) -177.0(7) ? . . . .
Se(1) C(1) C(10) C(5) 176.1(6) ? . . . .
Se(1) C(1) C(10) C(9) -4.7(12) ? . . . .
C(2) C(1) C(10) C(5) 0.4(11) ? . . . .
C(2) C(1) C(10) C(9) 179.6(8) ? . . . .
C(10) C(1) C(2) C(3) -1.3(14) ? . . . .
C(1) C(2) C(3) C(4) 1.8(15) ? . . . .
C(2) C(3) C(4) C(5) -1.4(15) ? . . . .
C(3) C(4) C(5) C(6) -178.9(9) ? . . . .
C(3) C(4) C(5) C(10) 0.4(12) ? . . . .
C(4) C(5) C(6) C(7) 178.9(9) ? . . . .
C(4) C(5) C(10) C(1) 0.0(11) ? . . . .
C(4) C(5) C(10) C(9) -179.2(8) ? . . . .
C(6) C(5) C(10) C(1) 179.3(8) ? . . . .
C(6) C(5) C(10) C(9) 0.1(10) ? . . . .
C(10) C(5) C(6) C(7) -0.5(13) ? . . . .
C(5) C(6) C(7) C(8) 0.4(12) ? . . . .
C(6) C(7) C(8) C(9) 0.1(14) ? . . . .
C(7) C(8) C(9) S(1) 174.8(7) ? . . . .
C(7) C(8) C(9) C(10) -0.4(11) ? . . . .
S(1) C(9) C(10) C(1) 6.0(12) ? . . . .
S(1) C(9) C(10) C(5) -174.8(6) ? . . . .
C(8) C(9) C(10) C(1) -178.8(8) ? . . . .
C(8) C(9) C(10) C(5) 0.3(11) ? . . . .
Se(1) C(11) C(12) C(13) 179.8(5) ? . . . .
Se(1) C(11) C(16) C(15) 178.5(7) ? . . . .
C(12) C(11) C(16) C(15) 0.1(11) ? . . . .
C(16) C(11) C(12) C(13) -1.7(14) ? . . . .
C(11) C(12) C(13) C(14) 2.0(15) ? . . . .
C(12) C(13) C(14) C(15) -0.7(15) ? . . . .
C(13) C(14) C(15) C(16) -0.9(15) ? . . . .
C(14) C(15) C(16) C(11) 1.2(14) ? . . . .
S(1) C(17) C(18) C(19) -177.8(8) ? . . . .
S(1) C(17) C(22) C(21) 177.3(7) ? . . . .
C(18) C(17) C(22) C(21) -0.8(15) ? . . . .
C(22) C(17) C(18) C(19) 0.5(13) ? . . . .
C(17) C(18) C(19) C(20) -0.0(16) ? . . . .
C(18) C(19) C(20) C(21) -0.1(15) ? . . . .
C(19) C(20) C(21) C(22) -0.3(12) ? . . . .
C(20) C(21) C(22) C(17) 0.7(14) ? . . . .
